data_1508123
loop_
_publ_author_name
'Li, Jian-Rong'
'Zhou, Hong-Cai'

_publ_section_title
;
 Bridging-ligand-substitution strategy for the preparation of
 metal-organic polyhedra.
;
_journal_issue 10
_journal_name_full 'Nature chemistry'
_journal_page_first 893
_journal_page_last 898
_journal_paper_doi 10.1038/nchem.803
_journal_volume 2
_journal_year 2010
_chemical_formula_moiety 'C192 H72 Cu24 O192 S24'
_chemical_formula_sum 'C192 H72 Cu24 O192 S24'
_chemical_formula_weight 7744.90
_chemical_name_systematic
; 
 ? 
;
_space_group_IT_number 87
_symmetry_cell_setting tetragonal
_symmetry_space_group_name_Hall '-I 4'
_symmetry_space_group_name_H-M 'I 4/m'
_atom_sites_solution_hydrogens geom
_atom_sites_solution_primary direct
_atom_sites_solution_secondary difmap
_audit_creation_method SHELXL-97
_cell_angle_alpha 90.00
_cell_angle_beta 90.00
_cell_angle_gamma 90.00
_cell_formula_units_Z 2
_cell_length_a 29.044(7)
_cell_length_b 29.044(7)
_cell_length_c 41.72(2)
_cell_measurement_reflns_used 944
_cell_measurement_temperature 110(2)
_cell_measurement_theta_max 27.3407
_cell_measurement_theta_min 2.2107
_cell_volume 35193(2)
_computing_cell_refinement 'SAINT+ ver. (Bruker, 2001)'
_computing_data_collection 'APEX2  (Bruker, 2008)'
_computing_data_reduction 'SAINT+ ver. (Bruker, 2001)'
_computing_molecular_graphics 'SHELXTL (Sheldrick, 2008)'
_computing_publication_material 'SHELXTL (Sheldrick, 2008)'
_computing_structure_refinement 'SHELXTL (Sheldrick, 2008)'
_computing_structure_solution 'SHELXTL (Sheldrick, 2008)'
_diffrn_ambient_temperature 110(2)
_diffrn_measured_fraction_theta_full 0.993
_diffrn_measured_fraction_theta_max 0.993
_diffrn_measurement_device_type 'Bruker SMART APEX II CCD area detector'
_diffrn_measurement_method 'phi and omega scans'
_diffrn_radiation_monochromator graphite
_diffrn_radiation_source 'fine-focus sealed tube'
_diffrn_radiation_type MoK\a
_diffrn_radiation_wavelength 0.71073
_diffrn_reflns_av_R_equivalents 0.1181
_diffrn_reflns_av_sigmaI/netI 0.1222
_diffrn_reflns_limit_h_max 32
_diffrn_reflns_limit_h_min -35
_diffrn_reflns_limit_k_max 35
_diffrn_reflns_limit_k_min -35
_diffrn_reflns_limit_l_max 38
_diffrn_reflns_limit_l_min -51
_diffrn_reflns_number 95359
_diffrn_reflns_theta_full 25.99
_diffrn_reflns_theta_max 25.99
_diffrn_reflns_theta_min 0.99
_exptl_absorpt_coefficient_mu 0.827
_exptl_absorpt_correction_T_max 0.7894
_exptl_absorpt_correction_T_min 0.7777
_exptl_absorpt_correction_type multi-scan
_exptl_absorpt_process_details 'SADABS (Sheldrick, 2008)'
_exptl_crystal_colour blue
_exptl_crystal_density_diffrn 0.731
_exptl_crystal_density_meas ?
_exptl_crystal_density_method 'not measured'
_exptl_crystal_description block
_exptl_crystal_F_000 7680
_exptl_crystal_size_max 0.32
_exptl_crystal_size_mid 0.30
_exptl_crystal_size_min 0.30
_platon_squeeze_details
;
;
_refine_diff_density_max 1.380
_refine_diff_density_min -0.639
_refine_diff_density_rms 0.076
_refine_ls_extinction_method none
_refine_ls_goodness_of_fit_ref 1.048
_refine_ls_hydrogen_treatment constr
_refine_ls_matrix_type full
_refine_ls_number_parameters 400
_refine_ls_number_reflns 17434
_refine_ls_number_restraints 61
_refine_ls_restrained_S_all 1.048
_refine_ls_R_factor_all 0.1378
_refine_ls_R_factor_gt 0.0733
_refine_ls_shift/su_max 0.001
_refine_ls_shift/su_mean 0.000
_refine_ls_structure_factor_coef Fsqd
_refine_ls_weighting_details 'calc w=1/[\s^2^(Fo^2^)+(0.0300P)^2^+90.0000P] where P=(Fo^2^+2Fc^2^)/3'
_refine_ls_weighting_scheme calc
_refine_ls_wR_factor_gt 0.1397
_refine_ls_wR_factor_ref 0.1518
_reflns_number_gt 8302
_reflns_number_total 17434
_reflns_threshold_expression I>2\s(I)
_cod_data_source_file nchem.803-s4.cif
_cod_data_source_block str3
_cod_depositor_comments
;
The following automatic conversions were performed:

'_symmetry_cell_setting' value 'Tetragonal' changed to 'tetragonal'
according to /home/saulius/struct/CIF-dictionaries/cif_core.dic
dictionary named 'cif_core.dic' version 2.4.1 from 2010-06-29.

Automatic conversion script
Id: cif_fix_values 1891 2012-01-12 08:04:46Z andrius 

The following automatic conversions were performed:

'_exptl_crystal_density_meas' value 'not measured' was changed to '?'
- the value is perceived as not measured.

Automatic conversion script
Id: cif_fix_values 3008 2015-01-20 13:52:24Z robertas 
;
_cod_original_cell_volume 35190(21)
_cod_database_code 1508123

loop_
_symmetry_equiv_pos_as_xyz
'x, y, z'
'-x, -y, z'
'-y, x, z'
'y, -x, z'
'x+1/2, y+1/2, z+1/2'
'-x+1/2, -y+1/2, z+1/2'
'-y+1/2, x+1/2, z+1/2'
'y+1/2, -x+1/2, z+1/2'
'-x, -y, -z'
'x, y, -z'
'y, -x, -z'
'-y, x, -z'
'-x+1/2, -y+1/2, -z+1/2'
'x+1/2, y+1/2, -z+1/2'
'y+1/2, -x+1/2, -z+1/2'
'-y+1/2, x+1/2, -z+1/2'

loop_
_atom_site_label
_atom_site_type_symbol
_atom_site_fract_x
_atom_site_fract_y
_atom_site_fract_z
_atom_site_U_iso_or_equiv
_atom_site_adp_type
_atom_site_occupancy
_atom_site_symmetry_multiplicity
_atom_site_calc_flag
_atom_site_refinement_flags
_atom_site_disorder_assembly
_atom_site_disorder_group
Cu1 Cu 0.05863(3) 0.36196(3) 0.0000 0.0408(2) Uani 1 2 d SD . .
Cu2 Cu 0.04493(3) 0.27189(3) 0.0000 0.0379(2) Uani 1 2 d S . .
Cu3 Cu 0.20948(2) 0.15268(2) -0.179343(15) 0.04237(17) Uani 1 1 d . . .
Cu4 Cu 0.15757(2) 0.11543(2) -0.133573(15) 0.04090(17) Uani 1 1 d . . .
O1 O 0.10431(12) 0.34925(11) -0.03351(8) 0.0525(10) Uani 1 1 d . . .
O2 O 0.09257(11) 0.27286(10) -0.03333(8) 0.0434(9) Uani 1 1 d . . .
O3 O 0.20699(12) 0.20773(11) -0.15268(9) 0.0566(10) Uani 1 1 d . A .
O4 O 0.16041(11) 0.17744(11) -0.11532(8) 0.0455(9) Uani 1 1 d . A .
O5 O 0.01138(11) 0.36161(10) 0.03322(8) 0.0469(9) Uani 1 1 d . . .
O6 O -0.00111(11) 0.28485(11) 0.03310(8) 0.0453(9) Uani 1 1 d . . .
O7 O -0.13050(12) 0.26053(11) 0.15312(9) 0.0571(10) Uani 1 1 d . B .
O8 O -0.10088(11) 0.21617(12) 0.11356(8) 0.0483(9) Uani 1 1 d . B .
O9 O 0.14989(12) 0.16874(12) -0.19824(9) 0.0569(10) Uani 1 1 d . . .
O10 O 0.10623(11) 0.13502(12) -0.16022(9) 0.0521(10) Uani 1 1 d . . .
O11 O -0.09165(11) 0.20422(13) -0.19896(9) 0.0592(11) Uani 1 1 d . C .
O12 O -0.05928(11) 0.16276(12) -0.15958(9) 0.0533(10) Uani 1 1 d . C .
S1 S 0.23878(7) 0.38082(5) -0.11729(6) 0.1398(12) Uani 1 1 d D . .
O13 O 0.2384(2) 0.37970(19) -0.15214(6) 0.1398(12) Uani 0.50 1 d PD A 1
O14 O 0.28404(10) 0.37147(18) -0.10377(16) 0.1398(12) Uani 0.50 1 d PD A 1
O15 O 0.21750(19) 0.42197(8) -0.10412(17) 0.1398(12) Uani 0.50 1 d PD A 1
O13' O 0.26777(19) 0.39157(19) -0.08987(10) 0.1398(12) Uani 0.50 1 d PD A 2
O14' O 0.20714(12) 0.41791(12) -0.12543(18) 0.1398(12) Uani 0.50 1 d PD A 2
O15' O 0.2646(2) 0.36397(14) -0.14474(13) 0.1398(12) Uani 0.50 1 d PD A 2
S2 S -0.09074(11) 0.43378(6) 0.12451(6) 0.242(2) Uani 1 1 d D . .
O16 O -0.04551(14) 0.45444(13) 0.12869(16) 0.242(2) Uani 0.70 1 d PD B 1
O17 O -0.1187(2) 0.45749(13) 0.10072(12) 0.242(2) Uani 0.70 1 d PD B 1
O18 O -0.1148(3) 0.42634(12) 0.15463(10) 0.242(2) Uani 0.70 1 d PD B 1
O16' O -0.13813(19) 0.4448(2) 0.1162(3) 0.242(2) Uani 0.30 1 d PD B 2
O17' O -0.0835(5) 0.42957(18) 0.15888(8) 0.242(2) Uani 0.30 1 d PD B 2
O18' O -0.0575(3) 0.46390(13) 0.1090(3) 0.242(2) Uani 0.30 1 d PD B 2
S3 S 0.03820(7) 0.23856(12) -0.28480(5) 0.206(2) Uani 1 1 d D . .
O19 O -0.00240(15) 0.2253(2) -0.30296(9) 0.206(2) Uani 0.70 1 d PD C 1
O20 O 0.08091(15) 0.2223(2) -0.29905(10) 0.206(2) Uani 0.70 1 d PD C 1
O21 O 0.0392(2) 0.28739(11) -0.27702(11) 0.206(2) Uani 0.70 1 d PD C 1
O19' O 0.0698(4) 0.2766(3) -0.27931(13) 0.206(2) Uani 0.30 1 d PD C 2
O20' O -0.00820(13) 0.2536(5) -0.29264(19) 0.206(2) Uani 0.30 1 d PD C 2
O21' O 0.0561(5) 0.2046(2) -0.30718(11) 0.206(2) Uani 0.30 1 d PD C 2
O22 O 0.25073(12) 0.18296(11) -0.21794(10) 0.0643(11) Uani 1 1 d . . .
O23 O 0.11590(17) 0.08565(17) -0.09559(11) 0.1103(18) Uani 1 1 d . . .
O24 O 0.06734(18) 0.43554(5) 0.0000 0.133(3) Uani 1 2 d SD . .
O25 O 0.0345(2) 0.19846(18) 0.0000 0.094(2) Uani 1 2 d S . .
C1 C 0.11120(18) 0.30874(16) -0.04329(12) 0.0388(13) Uani 1 1 d . . .
C2 C 0.14658(10) 0.30205(10) -0.06920(7) 0.0432(13) Uani 1 1 d G A .
C3 C 0.17308(12) 0.33917(7) -0.07929(8) 0.0641(17) Uani 1 1 d G . .
H3A H 0.1705 0.3680 -0.0687 0.077 Uiso 1 1 calc R A .
C4 C 0.20333(11) 0.33407(8) -0.10487(8) 0.073(2) Uani 1 1 d GD A .
C5 C 0.20708(10) 0.29185(10) -0.12034(7) 0.0631(17) Uani 1 1 d G . .
H5A H 0.2278 0.2884 -0.1378 0.076 Uiso 1 1 calc R A .
C6 C 0.18058(11) 0.25473(7) -0.11025(8) 0.0448(13) Uani 1 1 d G A .
C7 C 0.15033(10) 0.25983(8) -0.08467(8) 0.0447(13) Uani 1 1 d G . .
H7A H 0.1322 0.2345 -0.0778 0.054 Uiso 1 1 calc R A .
C8 C 0.18269(18) 0.20977(18) -0.12766(13) 0.0448(14) Uani 1 1 d . . .
C9 C -0.00698(19) 0.32516(17) 0.04351(11) 0.0435(14) Uani 1 1 d . . .
C10 C -0.04125(13) 0.32985(10) 0.07017(8) 0.0646(7) Uani 1 1 d G B .
C11 C -0.05100(13) 0.37329(8) 0.08239(8) 0.0646(7) Uani 1 1 d G . .
H11A H -0.0375 0.3998 0.0729 0.078 Uiso 1 1 calc R B .
C12 C -0.08044(13) 0.37791(6) 0.10847(8) 0.0646(7) Uani 1 1 d GD B .
C13 C -0.10012(12) 0.33908(9) 0.12232(7) 0.0646(7) Uani 1 1 d G . .
H13A H -0.1202 0.3422 0.1401 0.078 Uiso 1 1 calc R B .
C14 C -0.09037(13) 0.29564(7) 0.11009(9) 0.0646(7) Uani 1 1 d G B .
C15 C -0.06093(14) 0.29103(7) 0.08402(9) 0.0646(7) Uani 1 1 d G . .
H15A H -0.0543 0.2613 0.0757 0.078 Uiso 1 1 calc R B .
C16 C -0.10843(17) 0.25367(17) 0.12707(13) 0.0440(13) Uani 1 1 d . . .
C17 C 0.11180(17) 0.15736(17) -0.18528(13) 0.0404(13) Uani 1 1 d . . .
C18 C 0.06907(10) 0.17250(12) -0.20202(7) 0.0478(14) Uani 1 1 d G C .
C19 C 0.07258(9) 0.19234(14) -0.23224(8) 0.077(2) Uani 1 1 d G . .
H19A H 0.1017 0.1942 -0.2426 0.092 Uiso 1 1 calc R C .
C20 C 0.03352(12) 0.20950(15) -0.24734(6) 0.103(3) Uani 1 1 d GD C .
C21 C -0.00904(10) 0.20683(14) -0.23222(8) 0.083(2) Uani 1 1 d G . .
H21A H -0.0357 0.2186 -0.2425 0.100 Uiso 1 1 calc R C .
C22 C -0.01255(9) 0.18699(13) -0.20200(7) 0.0506(14) Uani 1 1 d G C .
C23 C 0.02651(12) 0.16982(11) -0.18690(5) 0.0482(14) Uani 1 1 d G . .
H23A H 0.0241 0.1563 -0.1662 0.058 Uiso 1 1 calc R C .
C24 C -0.05869(17) 0.18479(18) -0.18503(13) 0.0430(13) Uani 1 1 d . . .

loop_
_atom_site_aniso_label
_atom_site_aniso_U_11
_atom_site_aniso_U_22
_atom_site_aniso_U_33
_atom_site_aniso_U_23
_atom_site_aniso_U_13
_atom_site_aniso_U_12
Cu1 0.0587(6) 0.0243(5) 0.0393(5) 0.000 0.000 -0.0033(4)
Cu2 0.0540(6) 0.0247(5) 0.0351(5) 0.000 0.000 -0.0017(4)
Cu3 0.0414(4) 0.0425(4) 0.0432(4) 0.0123(3) 0.0134(3) 0.0023(3)
Cu4 0.0404(4) 0.0386(4) 0.0438(4) 0.0109(3) 0.0124(3) 0.0008(3)
O1 0.072(3) 0.029(2) 0.057(2) -0.0081(18) 0.014(2) -0.0090(18)
O2 0.063(2) 0.0287(19) 0.039(2) -0.0063(17) 0.0028(18) 0.0027(17)
O3 0.060(2) 0.050(2) 0.060(3) 0.003(2) 0.033(2) -0.0047(19)
O4 0.048(2) 0.046(2) 0.042(2) 0.0059(18) 0.0188(18) -0.0024(17)
O5 0.068(2) 0.0230(18) 0.050(2) 0.0001(17) 0.0039(19) -0.0077(17)
O6 0.052(2) 0.032(2) 0.052(2) 0.0021(18) 0.0111(18) -0.0070(17)
O7 0.069(3) 0.047(2) 0.055(3) -0.0074(19) 0.031(2) 0.0060(19)
O8 0.056(2) 0.047(2) 0.042(2) -0.0103(18) 0.0192(18) -0.0055(18)
O9 0.042(2) 0.073(3) 0.056(3) 0.021(2) 0.0166(19) 0.0082(19)
O10 0.041(2) 0.060(2) 0.055(2) 0.022(2) 0.0072(19) 0.0004(18)
O11 0.037(2) 0.080(3) 0.061(3) 0.026(2) -0.0098(19) 0.003(2)
O12 0.036(2) 0.063(2) 0.061(3) 0.026(2) -0.0081(19) 0.0104(18)
S1 0.151(2) 0.0711(12) 0.198(3) -0.0272(16) 0.103(2) -0.0401(13)
O13 0.151(2) 0.0711(12) 0.198(3) -0.0272(16) 0.103(2) -0.0401(13)
O14 0.151(2) 0.0711(12) 0.198(3) -0.0272(16) 0.103(2) -0.0401(13)
O15 0.151(2) 0.0711(12) 0.198(3) -0.0272(16) 0.103(2) -0.0401(13)
O13' 0.151(2) 0.0711(12) 0.198(3) -0.0272(16) 0.103(2) -0.0401(13)
O14' 0.151(2) 0.0711(12) 0.198(3) -0.0272(16) 0.103(2) -0.0401(13)
O15' 0.151(2) 0.0711(12) 0.198(3) -0.0272(16) 0.103(2) -0.0401(13)
S2 0.452(6) 0.0593(14) 0.216(3) 0.0162(15) 0.249(4) 0.033(2)
O16 0.452(6) 0.0593(14) 0.216(3) 0.0162(15) 0.249(4) 0.033(2)
O17 0.452(6) 0.0593(14) 0.216(3) 0.0162(15) 0.249(4) 0.033(2)
O18 0.452(6) 0.0593(14) 0.216(3) 0.0162(15) 0.249(4) 0.033(2)
O16' 0.452(6) 0.0593(14) 0.216(3) 0.0162(15) 0.249(4) 0.033(2)
O17' 0.452(6) 0.0593(14) 0.216(3) 0.0162(15) 0.249(4) 0.033(2)
O18' 0.452(6) 0.0593(14) 0.216(3) 0.0162(15) 0.249(4) 0.033(2)
S3 0.0882(15) 0.398(6) 0.132(2) 0.156(3) 0.0076(14) 0.023(3)
O19 0.0882(15) 0.398(6) 0.132(2) 0.156(3) 0.0076(14) 0.023(3)
O20 0.0882(15) 0.398(6) 0.132(2) 0.156(3) 0.0076(14) 0.023(3)
O21 0.0882(15) 0.398(6) 0.132(2) 0.156(3) 0.0076(14) 0.023(3)
O19' 0.0882(15) 0.398(6) 0.132(2) 0.156(3) 0.0076(14) 0.023(3)
O20' 0.0882(15) 0.398(6) 0.132(2) 0.156(3) 0.0076(14) 0.023(3)
O21' 0.0882(15) 0.398(6) 0.132(2) 0.156(3) 0.0076(14) 0.023(3)
O22 0.057(2) 0.039(2) 0.096(3) 0.012(2) 0.000(2) 0.0091(18)
O23 0.111(4) 0.132(4) 0.088(4) 0.036(3) 0.048(3) -0.019(3)
O24 0.017(3) 0.192(8) 0.190(8) 0.000 0.000 -0.010(4)
O25 0.137(6) 0.032(3) 0.114(6) 0.000 0.000 -0.018(3)
C1 0.068(4) 0.017(3) 0.032(3) 0.000(2) 0.002(3) 0.004(3)
C2 0.051(3) 0.035(3) 0.043(3) 0.008(3) 0.009(3) -0.001(3)
C3 0.077(4) 0.042(3) 0.073(4) -0.015(3) 0.026(4) -0.010(3)
C4 0.085(5) 0.043(4) 0.093(5) -0.009(4) 0.033(4) -0.010(3)
C5 0.059(4) 0.063(4) 0.068(4) 0.006(3) 0.022(3) -0.002(3)
C6 0.048(3) 0.043(3) 0.043(3) 0.000(3) 0.010(3) -0.002(3)
C7 0.054(3) 0.038(3) 0.042(3) 0.009(3) 0.002(3) 0.002(3)
C8 0.045(3) 0.049(3) 0.040(3) 0.010(3) 0.014(3) 0.010(3)
C9 0.076(4) 0.027(3) 0.027(3) 0.005(2) 0.002(3) 0.000(3)
C10 0.098(2) 0.0394(13) 0.0566(17) 0.0034(12) 0.0320(14) 0.0087(13)
C11 0.098(2) 0.0394(13) 0.0566(17) 0.0034(12) 0.0320(14) 0.0087(13)
C12 0.098(2) 0.0394(13) 0.0566(17) 0.0034(12) 0.0320(14) 0.0087(13)
C13 0.098(2) 0.0394(13) 0.0566(17) 0.0034(12) 0.0320(14) 0.0087(13)
C14 0.098(2) 0.0394(13) 0.0566(17) 0.0034(12) 0.0320(14) 0.0087(13)
C15 0.098(2) 0.0394(13) 0.0566(17) 0.0034(12) 0.0320(14) 0.0087(13)
C16 0.043(3) 0.041(3) 0.048(4) -0.009(3) 0.008(3) 0.000(3)
C17 0.041(3) 0.039(3) 0.041(3) 0.005(3) 0.009(3) 0.011(3)
C18 0.036(3) 0.060(4) 0.048(4) 0.011(3) 0.006(3) 0.002(3)
C19 0.046(4) 0.117(6) 0.067(5) 0.039(4) 0.005(3) 0.003(4)
C20 0.060(5) 0.188(8) 0.062(5) 0.051(5) 0.011(4) 0.008(5)
C21 0.042(4) 0.132(6) 0.075(5) 0.044(5) -0.006(4) -0.002(4)
C22 0.047(3) 0.064(4) 0.041(3) 0.009(3) -0.002(3) -0.003(3)
C23 0.046(3) 0.045(3) 0.054(4) 0.002(3) -0.001(3) -0.005(3)
C24 0.032(3) 0.049(3) 0.048(4) 0.012(3) -0.015(3) -0.004(3)

loop_
_atom_type_symbol
_atom_type_description
_atom_type_scat_dispersion_real
_atom_type_scat_dispersion_imag
_atom_type_scat_source
C C 0.0033 0.0016 'International Tables Vol C Tables 4.2.6.8 and 6.1.1.4'
H H 0.0000 0.0000 'International Tables Vol C Tables 4.2.6.8 and 6.1.1.4'
O O 0.0106 0.0060 'International Tables Vol C Tables 4.2.6.8 and 6.1.1.4'
S S 0.1246 0.1234 'International Tables Vol C Tables 4.2.6.8 and 6.1.1.4'
Cu Cu 0.3201 1.2651 'International Tables Vol C Tables 4.2.6.8 and 6.1.1.4'

loop_
_geom_angle_atom_site_label_1
_geom_angle_atom_site_label_2
_geom_angle_atom_site_label_3
_geom_angle
_geom_angle_site_symmetry_1
_geom_angle_site_symmetry_3
O5 Cu1 O5 90.6(2) 10 .
O5 Cu1 O1 168.79(13) 10 10
O5 Cu1 O1 88.19(15) . 10
O5 Cu1 O1 88.19(15) 10 .
O5 Cu1 O1 168.79(13) . .
O1 Cu1 O1 90.9(2) 10 .
O5 Cu1 O24 95.05(13) 10 .
O5 Cu1 O24 95.04(13) . .
O1 Cu1 O24 96.16(14) 10 .
O1 Cu1 O24 96.16(14) . .
O5 Cu1 Cu2 83.63(9) 10 .
O5 Cu1 Cu2 83.64(9) . .
O1 Cu1 Cu2 85.16(9) 10 .
O1 Cu1 Cu2 85.16(9) . .
O24 Cu1 Cu2 178.11(15) . .
O6 Cu2 O6 89.7(2) 10 .
O6 Cu2 O2 168.07(13) 10 10
O6 Cu2 O2 88.80(14) . 10
O6 Cu2 O2 88.80(14) 10 .
O6 Cu2 O2 168.07(13) . .
O2 Cu2 O2 90.27(19) 10 .
O6 Cu2 O25 95.39(16) 10 .
O6 Cu2 O25 95.39(16) . .
O2 Cu2 O25 96.53(16) 10 .
O2 Cu2 O25 96.53(16) . .
O6 Cu2 Cu1 84.99(9) 10 .
O6 Cu2 Cu1 84.99(9) . .
O2 Cu2 Cu1 83.09(9) 10 .
O2 Cu2 Cu1 83.09(9) . .
O25 Cu2 Cu1 179.46(19) . .
O3 Cu3 O7 88.80(16) . 11
O3 Cu3 O9 90.08(16) . .
O7 Cu3 O9 167.32(14) 11 .
O3 Cu3 O11 167.99(15) . 4
O7 Cu3 O11 89.70(16) 11 4
O9 Cu3 O11 88.77(16) . 4
O3 Cu3 O22 96.34(14) . .
O7 Cu3 O22 97.40(14) 11 .
O9 Cu3 O22 95.27(14) . .
O11 Cu3 O22 95.68(14) 4 .
O3 Cu3 Cu4 84.44(10) . .
O7 Cu3 Cu4 83.92(10) 11 .
O9 Cu3 Cu4 83.40(10) . .
O11 Cu3 Cu4 83.55(11) 4 .
O22 Cu3 Cu4 178.47(11) . .
O8 Cu4 O10 168.85(14) 11 .
O8 Cu4 O4 89.77(14) 11 .
O10 Cu4 O4 89.17(15) . .
O8 Cu4 O12 89.40(15) 11 4
O10 Cu4 O12 89.19(15) . 4
O4 Cu4 O12 167.31(14) . 4
O8 Cu4 O23 95.06(17) 11 .
O10 Cu4 O23 96.09(17) . .
O4 Cu4 O23 96.08(17) . .
O12 Cu4 O23 96.60(17) 4 .
O8 Cu4 Cu3 84.29(10) 11 .
O10 Cu4 Cu3 84.56(10) . .
O4 Cu4 Cu3 83.18(10) . .
O12 Cu4 Cu3 84.14(10) 4 .
O23 Cu4 Cu3 179.01(15) . .
C1 O1 Cu1 120.9(3) . .
C1 O2 Cu2 123.7(3) . .
C8 O3 Cu3 122.1(3) . .
C8 O4 Cu4 123.5(3) . .
C9 O5 Cu1 122.9(3) . .
C9 O6 Cu2 120.9(3) . .
C16 O7 Cu3 121.6(3) . 12
C16 O8 Cu4 122.2(3) . 12
C17 O9 Cu3 122.3(3) . .
C17 O10 Cu4 122.3(3) . .
C24 O11 Cu3 122.2(3) . 3
C24 O12 Cu4 121.6(3) . 3
O15' S1 O13' 113.17(9) . .
O15 S1 O13 113.17(8) . .
O15 S1 O14 113.00(8) . .
O13 S1 O14 112.93(8) . .
O15' S1 O14' 113.00(9) . .
O13' S1 O14' 112.95(8) . .
O15 S1 C4 105.74(7) . .
O15' S1 C4 105.70(7) . .
O13' S1 C4 105.64(7) . .
O13 S1 C4 105.64(7) . .
O14 S1 C4 105.49(7) . .
O14' S1 C4 105.49(7) . .
O18 S2 O18' 142.4(3) . .
O17' S2 O18' 113.02(8) . .
O18 S2 O16' 77.5(5) . .
O17' S2 O16' 113.02(8) . .
O18' S2 O16' 113.02(8) . .
O18 S2 O16 113.09(8) . .
O17' S2 O16 77.6(5) . .
O16' S2 O16 142.4(3) . .
O18 S2 O17 113.05(9) . .
O17' S2 O17 142.5(3) . .
O18' S2 O17 77.5(5) . .
O16 S2 O17 112.94(8) . .
O18 S2 C12 105.68(7) . .
O17' S2 C12 105.64(7) . .
O18' S2 C12 105.66(7) . .
O16' S2 C12 105.62(7) . .
O16 S2 C12 105.62(7) . .
O17 S2 C12 105.58(7) . .
O19 S3 O19' 142.7(3) . .
O19 S3 O20 113.11(9) . .
O19' S3 O20 76.9(5) . .
O19' S3 O20' 113.05(8) . .
O20 S3 O20' 142.8(3) . .
O19 S3 O21' 77.0(5) . .
O19' S3 O21' 113.02(8) . .
O20' S3 O21' 113.02(8) . .
O19 S3 O21 113.06(8) . .
O20 S3 O21 112.97(8) . .
O20' S3 O21 77.0(5) . .
O21' S3 O21 142.9(3) . .
O19 S3 C20 105.63(7) . .
O19' S3 C20 105.66(7) . .
O20 S3 C20 105.64(7) . .
O20' S3 C20 105.62(7) . .
O21' S3 C20 105.59(8) . .
O21 S3 C20 105.53(7) . .
O2 C1 O1 127.1(5) . .
O2 C1 C2 115.4(4) . .
O1 C1 C2 117.5(4) . .
C3 C2 C7 120.0 . .
C3 C2 C1 119.7(3) . .
C7 C2 C1 120.1(3) . .
C2 C3 C4 120.0 . .
C2 C3 H3A 120.0 . .
C4 C3 H3A 120.0 . .
C3 C4 C5 120.0 . .
C3 C4 S1 120.50(19) . .
C5 C4 S1 119.48(19) . .
C6 C5 C4 120.0 . .
C6 C5 H5A 120.0 . .
C4 C5 H5A 120.0 . .
C7 C6 C5 120.0 . .
C7 C6 C8 119.5(3) . .
C5 C6 C8 120.5(3) . .
C6 C7 C2 120.0 . .
C6 C7 H7A 120.0 . .
C2 C7 H7A 120.0 . .
O4 C8 O3 126.5(5) . .
O4 C8 C6 115.7(4) . .
O3 C8 C6 117.8(4) . .
O6 C9 O5 127.3(5) . .
O6 C9 C10 115.5(4) . .
O5 C9 C10 117.2(4) . .
C11 C10 C15 120.0 . .
C11 C10 C9 119.4(3) . .
C15 C10 C9 120.5(3) . .
C12 C11 C10 120.0 . .
C12 C11 H11A 120.0 . .
C10 C11 H11A 120.0 . .
C11 C12 C13 120.0 . .
C11 C12 S2 119.04(18) . .
C13 C12 S2 120.92(18) . .
C14 C13 C12 120.0 . .
C14 C13 H13A 120.0 . .
C12 C13 H13A 120.0 . .
C15 C14 C13 120.0 . .
C15 C14 C16 120.3(3) . .
C13 C14 C16 119.5(3) . .
C14 C15 C10 120.0 . .
C14 C15 H15A 120.0 . .
C10 C15 H15A 120.0 . .
O8 C16 O7 127.6(5) . .
O8 C16 C14 115.7(4) . .
O7 C16 C14 116.7(4) . .
O10 C17 O9 127.3(5) . .
O10 C17 C18 116.1(4) . .
O9 C17 C18 116.6(4) . .
C19 C18 C23 120.0 . .
C19 C18 C17 119.1(3) . .
C23 C18 C17 120.8(3) . .
C20 C19 C18 120.0 . .
C20 C19 H19A 120.0 . .
C18 C19 H19A 120.0 . .
C21 C20 C19 120.0 . .
C21 C20 S3 119.5(2) . .
C19 C20 S3 120.3(2) . .
C20 C21 C22 120.0 . .
C20 C21 H21A 120.0 . .
C22 C21 H21A 120.0 . .
C23 C22 C21 120.0 . .
C23 C22 C24 119.6(3) . .
C21 C22 C24 120.4(3) . .
C22 C23 C18 120.0 . .
C22 C23 H23A 120.0 . .
C18 C23 H23A 120.0 . .
O12 C24 O11 128.2(5) . .
O12 C24 C22 115.7(4) . .
O11 C24 C22 116.1(4) . .

loop_
_geom_bond_atom_site_label_1
_geom_bond_atom_site_label_2
_geom_bond_distance
_geom_bond_site_symmetry_2
Cu1 O5 1.950(3) 10
Cu1 O5 1.950(3) .
Cu1 O1 1.963(3) 10
Cu1 O1 1.963(3) .
Cu1 O24 2.1520(11) .
Cu1 Cu2 2.6461(13) .
Cu2 O6 1.959(3) 10
Cu2 O6 1.959(3) .
Cu2 O2 1.962(3) 10
Cu2 O2 1.962(3) .
Cu2 O25 2.154(5) .
Cu3 O3 1.949(4) .
Cu3 O7 1.952(4) 11
Cu3 O9 1.958(4) .
Cu3 O11 1.958(4) 4
Cu3 O22 2.191(4) .
Cu3 Cu4 2.6625(11) .
Cu4 O8 1.942(3) 11
Cu4 O10 1.945(3) .
Cu4 O4 1.957(3) .
Cu4 O12 1.964(4) 4
Cu4 O23 2.173(4) .
O1 C1 1.261(5) .
O2 C1 1.245(5) .
O3 C8 1.261(5) .
O4 C8 1.251(5) .
O5 C9 1.261(5) .
O6 C9 1.260(5) .
O7 C16 1.277(6) .
O7 Cu3 1.952(4) 12
O8 C16 1.245(5) .
O8 Cu4 1.942(3) 12
O9 C17 1.275(5) .
O10 C17 1.241(5) .
O11 C24 1.254(5) .
O11 Cu3 1.958(4) 3
O12 C24 1.240(6) .
O12 Cu4 1.964(4) 3
S1 O15 1.4534(9) .
S1 O15' 1.4534(10) .
S1 O13' 1.4541(10) .
S1 O13 1.4543(11) .
S1 O14 1.4560(9) .
S1 O14' 1.4560(9) .
S1 C4 1.781(3) .
S2 O18 1.4539(10) .
S2 O17' 1.4545(11) .
S2 O18' 1.4546(9) .
S2 O16' 1.4547(9) .
S2 O16 1.4548(9) .
S2 O17 1.4550(10) .
S2 C12 1.781(3) .
S3 O19 1.4538(9) .
S3 O19' 1.4543(9) .
S3 O20 1.4543(9) .
S3 O20' 1.4545(9) .
S3 O21' 1.4547(10) .
S3 O21 1.4552(9) .
S3 C20 1.781(4) .
C1 C2 1.504(5) .
C2 C3 1.3900 .
C2 C7 1.3900 .
C3 C4 1.3900 .
C3 H3A 0.9500 .
C4 C5 1.3900 .
C5 C6 1.3900 .
C5 H5A 0.9500 .
C6 C7 1.3900 .
C6 C8 1.496(6) .
C7 H7A 0.9500 .
C9 C10 1.499(5) .
C10 C11 1.3900 .
C10 C15 1.3900 .
C11 C12 1.3900 .
C11 H11A 0.9500 .
C12 C13 1.3900 .
C13 C14 1.3900 .
C13 H13A 0.9500 .
C14 C15 1.3900 .
C14 C16 1.504(5) .
C15 H15A 0.9500 .
C17 C18 1.490(5) .
C18 C19 1.3900 .
C18 C23 1.3900 .
C19 C20 1.3900 .
C19 H19A 0.9500 .
C20 C21 1.3900 .
C21 C22 1.3900 .
C21 H21A 0.9500 .
C22 C23 1.3900 .
C22 C24 1.517(5) .
C23 H23A 0.9500 .

loop_
_geom_torsion_atom_site_label_1
_geom_torsion_atom_site_label_2
_geom_torsion_atom_site_label_3
_geom_torsion_atom_site_label_4
_geom_torsion
_geom_torsion_site_symmetry_1
_geom_torsion_site_symmetry_4
O5 Cu1 Cu2 O6 -0.59(14) 10 10
O5 Cu1 Cu2 O6 90.69(15) . 10
O1 Cu1 Cu2 O6 179.41(15) 10 10
O1 Cu1 Cu2 O6 -89.31(15) . 10
O5 Cu1 Cu2 O6 -90.69(15) 10 .
O5 Cu1 Cu2 O6 0.60(14) . .
O1 Cu1 Cu2 O6 89.31(15) 10 .
O1 Cu1 Cu2 O6 -179.41(15) . .
O5 Cu1 Cu2 O2 179.91(14) 10 10
O5 Cu1 Cu2 O2 -88.80(14) . 10
O1 Cu1 Cu2 O2 -0.09(15) 10 10
O1 Cu1 Cu2 O2 91.19(15) . 10
O5 Cu1 Cu2 O2 88.80(14) 10 .
O5 Cu1 Cu2 O2 -179.91(14) . .
O1 Cu1 Cu2 O2 -91.20(15) 10 .
O1 Cu1 Cu2 O2 0.08(15) . .
O3 Cu3 Cu4 O8 -87.46(15) . 11
O7 Cu3 Cu4 O8 1.93(15) 11 11
O9 Cu3 Cu4 O8 -178.19(15) . 11
O11 Cu3 Cu4 O8 92.31(15) 4 11
O3 Cu3 Cu4 O10 92.81(16) . .
O7 Cu3 Cu4 O10 -177.80(16) 11 .
O9 Cu3 Cu4 O10 2.08(15) . .
O11 Cu3 Cu4 O10 -87.42(16) 4 .
O3 Cu3 Cu4 O4 3.00(15) . .
O7 Cu3 Cu4 O4 92.39(15) 11 .
O9 Cu3 Cu4 O4 -87.73(15) . .
O11 Cu3 Cu4 O4 -177.23(15) 4 .
O3 Cu3 Cu4 O12 -177.44(16) . 4
O7 Cu3 Cu4 O12 -88.06(16) 11 4
O9 Cu3 Cu4 O12 91.83(16) . 4
O11 Cu3 Cu4 O12 2.33(16) 4 4
O5 Cu1 O1 C1 -82.8(4) 10 .
O5 Cu1 O1 C1 0.9(10) . .
O1 Cu1 O1 C1 86.0(4) 10 .
O24 Cu1 O1 C1 -177.7(4) . .
Cu2 Cu1 O1 C1 0.9(4) . .
O6 Cu2 O2 C1 83.9(4) 10 .
O6 Cu2 O2 C1 1.3(9) . .
O2 Cu2 O2 C1 -84.2(4) 10 .
O25 Cu2 O2 C1 179.2(4) . .
Cu1 Cu2 O2 C1 -1.2(4) . .
O7 Cu3 O3 C8 -89.2(4) 11 .
O9 Cu3 O3 C8 78.2(4) . .
O11 Cu3 O3 C8 -6.3(10) 4 .
O22 Cu3 O3 C8 173.5(4) . .
Cu4 Cu3 O3 C8 -5.2(4) . .
O8 Cu4 O4 C8 82.4(4) 11 .
O10 Cu4 O4 C8 -86.5(4) . .
O12 Cu4 O4 C8 -3.9(9) 4 .
O23 Cu4 O4 C8 177.4(4) . .
Cu3 Cu4 O4 C8 -1.9(4) . .
O5 Cu1 O5 C9 85.5(4) 10 .
O1 Cu1 O5 C9 -83.3(4) 10 .
O1 Cu1 O5 C9 2.0(10) . .
O24 Cu1 O5 C9 -179.4(4) . .
Cu2 Cu1 O5 C9 2.0(4) . .
O6 Cu2 O6 C9 -88.3(4) 10 .
O2 Cu2 O6 C9 79.8(4) 10 .
O2 Cu2 O6 C9 -5.8(9) . .
O25 Cu2 O6 C9 176.3(4) . .
Cu1 Cu2 O6 C9 -3.3(4) . .
O3 Cu3 O9 C17 -85.8(4) . .
O7 Cu3 O9 C17 -0.9(10) 11 .
O11 Cu3 O9 C17 82.3(4) 4 .
O22 Cu3 O9 C17 177.9(4) . .
Cu4 Cu3 O9 C17 -1.4(4) . .
O8 Cu4 O10 C17 -4.9(10) 11 .
O4 Cu4 O10 C17 79.7(4) . .
O12 Cu4 O10 C17 -87.7(4) 4 .
O23 Cu4 O10 C17 175.7(4) . .
Cu3 Cu4 O10 C17 -3.5(4) . .
Cu2 O2 C1 O1 2.4(7) . .
Cu2 O2 C1 C2 -179.4(3) . .
Cu1 O1 C1 O2 -2.2(7) . .
Cu1 O1 C1 C2 179.6(3) . .
O2 C1 C2 C3 -172.6(3) . .
O1 C1 C2 C3 5.8(6) . .
O2 C1 C2 C7 12.3(5) . .
O1 C1 C2 C7 -169.3(3) . .
C7 C2 C3 C4 0.0 . .
C1 C2 C3 C4 -175.1(4) . .
C2 C3 C4 C5 0.0 . .
C2 C3 C4 S1 -178.1(3) . .
O15 S1 C4 C3 -19.0(4) . .
O15' S1 C4 C3 -178.4(4) . .
O13' S1 C4 C3 61.4(4) . .
O13 S1 C4 C3 -139.2(4) . .
O14 S1 C4 C3 101.0(4) . .
O14' S1 C4 C3 -58.5(4) . .
O15 S1 C4 C5 162.9(4) . .
O15' S1 C4 C5 3.5(4) . .
O13' S1 C4 C5 -116.7(4) . .
O13 S1 C4 C5 42.7(4) . .
O14 S1 C4 C5 -77.1(4) . .
O14' S1 C4 C5 123.4(4) . .
C3 C4 C5 C6 0.0 . .
S1 C4 C5 C6 178.1(2) . .
C4 C5 C6 C7 0.0 . .
C4 C5 C6 C8 177.1(4) . .
C5 C6 C7 C2 0.0 . .
C8 C6 C7 C2 -177.2(4) . .
C3 C2 C7 C6 0.0 . .
C1 C2 C7 C6 175.1(4) . .
Cu4 O4 C8 O3 -1.5(7) . .
Cu4 O4 C8 C6 179.8(3) . .
Cu3 O3 C8 O4 5.7(7) . .
Cu3 O3 C8 C6 -175.7(3) . .
C7 C6 C8 O4 -8.2(6) . .
C5 C6 C8 O4 174.6(3) . .
C7 C6 C8 O3 173.0(4) . .
C5 C6 C8 O3 -4.2(6) . .
Cu2 O6 C9 O5 6.3(7) . .
Cu2 O6 C9 C10 -176.5(3) . .
Cu1 O5 C9 O6 -5.6(7) . .
Cu1 O5 C9 C10 177.2(3) . .
O6 C9 C10 C11 -177.9(3) . .
O5 C9 C10 C11 -0.4(6) . .
O6 C9 C10 C15 6.3(6) . .
O5 C9 C10 C15 -176.3(3) . .
C15 C10 C11 C12 0.0 . .
C9 C10 C11 C12 -175.9(4) . .
C10 C11 C12 C13 0.0 . .
C10 C11 C12 S2 177.8(3) . .
O18 S2 C12 C11 -169.1(3) . .
O17' S2 C12 C11 -130.2(6) . .
O18' S2 C12 C11 -10.1(6) . .
O16' S2 C12 C11 109.8(6) . .
O16 S2 C12 C11 -49.0(3) . .
O17 S2 C12 C11 70.9(3) . .
O18 S2 C12 C13 8.7(3) . .
O17' S2 C12 C13 47.6(6) . .
O18' S2 C12 C13 167.7(6) . .
O16' S2 C12 C13 -72.3(6) . .
O16 S2 C12 C13 128.8(3) . .
O17 S2 C12 C13 -111.3(3) . .
C11 C12 C13 C14 0.0 . .
S2 C12 C13 C14 -177.8(3) . .
C12 C13 C14 C15 0.0 . .
C12 C13 C14 C16 174.5(4) . .
C13 C14 C15 C10 0.0 . .
C16 C14 C15 C10 -174.5(4) . .
C11 C10 C15 C14 0.0 . .
C9 C10 C15 C14 175.8(4) . .
Cu4 O8 C16 O7 -8.4(7) 12 .
Cu4 O8 C16 C14 173.3(3) 12 .
Cu3 O7 C16 O8 5.7(8) 12 .
Cu3 O7 C16 C14 -176.0(3) 12 .
C15 C14 C16 O8 -10.0(6) . .
C13 C14 C16 O8 175.4(4) . .
C15 C14 C16 O7 171.5(4) . .
C13 C14 C16 O7 -3.0(6) . .
Cu4 O10 C17 O9 3.8(7) . .
Cu4 O10 C17 C18 -176.2(3) . .
Cu3 O9 C17 O10 -0.9(7) . .
Cu3 O9 C17 C18 179.1(3) . .
O10 C17 C18 C19 -171.7(3) . .
O9 C17 C18 C19 8.3(5) . .
O10 C17 C18 C23 12.7(6) . .
O9 C17 C18 C23 -167.3(3) . .
C23 C18 C19 C20 0.0 . .
C17 C18 C19 C20 -175.7(4) . .
C18 C19 C20 C21 0.0 . .
C18 C19 C20 S3 175.6(3) . .
O19 S3 C20 C21 -41.0(3) . .
O19' S3 C20 C21 118.5(6) . .
O20 S3 C20 C21 -161.1(3) . .
O20' S3 C20 C21 -1.6(6) . .
O21' S3 C20 C21 -121.5(6) . .
O21 S3 C20 C21 79.0(3) . .
O19 S3 C20 C19 143.3(3) . .
O19' S3 C20 C19 -57.2(6) . .
O20 S3 C20 C19 23.2(3) . .
O20' S3 C20 C19 -177.2(6) . .
O21' S3 C20 C19 62.8(6) . .
O21 S3 C20 C19 -96.7(3) . .
C19 C20 C21 C22 0.0 . .
S3 C20 C21 C22 -175.7(3) . .
C20 C21 C22 C23 0.0 . .
C20 C21 C22 C24 178.8(4) . .
C21 C22 C23 C18 0.0 . .
C24 C22 C23 C18 -178.8(4) . .
C19 C18 C23 C22 0.0 . .
C17 C18 C23 C22 175.6(4) . .
Cu4 O12 C24 O11 -4.2(8) 3 .
Cu4 O12 C24 C22 178.2(3) 3 .
Cu3 O11 C24 O12 7.4(8) 3 .
Cu3 O11 C24 C22 -175.0(3) 3 .
C23 C22 C24 O12 -7.7(6) . .
C21 C22 C24 O12 173.6(4) . .
C23 C22 C24 O11 174.4(4) . .
C21 C22 C24 O11 -4.3(6) . .

loop_
_platon_squeeze_void_nr
_platon_squeeze_void_average_x
_platon_squeeze_void_average_y
_platon_squeeze_void_average_z
_platon_squeeze_void_volume
_platon_squeeze_void_count_electrons
_platon_squeeze_void_content
1 0.000 -0.014 -0.004 24421 9478 ' '
